data_7715090
loop_
_publ_author_name
'Lv, Jing-Ning'
'Zhang, Jie'
'Liu, Yu-Meng'
'Zhang, Shao-Ya'
'Deng, Xiang-Yuan'
'Xu, Man'
'Lei, Xiao-Wu'
'Chen, Zhi-Wei'
'Yue, Cheng-Yang'

_publ_section_title
;
 Zero-dimensional hybrid tin halides with stable broadband light
 emissions.
;
_journal_issue 10
_journal_name_full 'Dalton transactions (Cambridge, England : 2003)'
_journal_page_first 4698
_journal_page_last 4704
_journal_paper_doi 10.1039/d3dt03937d
_journal_volume 53
_journal_year 2024
_chemical_formula_moiety 'Cl4 Sn, C10 H28 N4, 2(Cl), O'
_chemical_formula_sum 'C10 H28 Cl6 N4 O Sn'
_chemical_formula_weight 551.75
_space_group_crystal_system monoclinic
_space_group_IT_number 12
_space_group_name_Hall '-C 2y'
_space_group_name_H-M_alt 'C 1 2/m 1'
_atom_sites_solution_hydrogens mixed
_atom_sites_solution_primary iterative
_audit_creation_date 2023-09-05
_audit_creation_method
;
Olex2 1.5
(compiled 2021.08.20 svn.r13c46975 for OlexSys, GUI svn.r6396)
;
_audit_update_record
;
2023-11-14 deposited with the CCDC.	2024-02-02 downloaded from the CCDC.
;
_cell_angle_alpha 90
_cell_angle_beta 109.40(2)
_cell_angle_gamma 90
_cell_formula_units_Z 4
_cell_length_a 15.518(8)
_cell_length_b 12.908(7)
_cell_length_c 11.136(8)
_cell_measurement_reflns_used 9998
_cell_measurement_temperature 293.15
_cell_measurement_theta_max 28.157
_cell_measurement_theta_min 2.475
_cell_volume 2104(2)
_computing_cell_refinement 'SAINT V8.40A (Bruker, 2019)'
_computing_data_collection 'Bruker APEX2'
_computing_data_reduction 'SAINT V8.40A (Bruker, 2019)'
_computing_molecular_graphics 'Olex2 1.5 (Dolomanov et al., 2009)'
_computing_publication_material 'Olex2 1.5 (Dolomanov et al., 2009)'
_computing_structure_refinement 'SHELXL 2018/3 (Sheldrick, 2015)'
_computing_structure_solution 'olex2.solve 1.5 (Bourhis et al., 2015)'
_diffrn_ambient_temperature 293.15
_diffrn_measured_fraction_theta_full 0.996
_diffrn_measured_fraction_theta_max 0.996
_diffrn_measurement_device_type 'Bruker APEX-II CCD'
_diffrn_measurement_method '\f and \w scans'
_diffrn_radiation_type MoK\a
_diffrn_radiation_wavelength 0.71076
_diffrn_reflns_av_R_equivalents 0.0223
_diffrn_reflns_av_unetI/netI 0.0104
_diffrn_reflns_Laue_measured_fraction_full 0.996
_diffrn_reflns_Laue_measured_fraction_max 0.996
_diffrn_reflns_limit_h_max 18
_diffrn_reflns_limit_h_min -18
_diffrn_reflns_limit_k_max 15
_diffrn_reflns_limit_k_min -15
_diffrn_reflns_limit_l_max 13
_diffrn_reflns_limit_l_min -13
_diffrn_reflns_number 18175
_diffrn_reflns_point_group_measured_fraction_full 0.996
_diffrn_reflns_point_group_measured_fraction_max 0.996
_diffrn_reflns_theta_full 25.027
_diffrn_reflns_theta_max 25.027
_diffrn_reflns_theta_min 2.529
_diffrn_source 'sealed tube'
_diffrn_source_current 30.0
_diffrn_source_power 1.5
_diffrn_source_voltage 50.0
_exptl_absorpt_coefficient_mu 1.981
_exptl_absorpt_correction_T_max 0.7457
_exptl_absorpt_correction_T_min 0.2717
_exptl_absorpt_correction_type multi-scan
_exptl_absorpt_process_details
;
SADABS-2016/2 (Bruker,2016/2) was used for absorption correction.
wR2(int) was 0.1692 before and 0.0614 after correction.
The Ratio of minimum to maximum transmission is 0.3644.
The \l/2 correction factor is Not present.
;
_exptl_crystal_colour white
_exptl_crystal_density_diffrn 1.742
_exptl_crystal_description block
_exptl_crystal_F_000 1104
_exptl_crystal_size_max 0.22
_exptl_crystal_size_mid 0.2
_exptl_crystal_size_min 0.18
_exptl_transmission_factor_max 0.7457
_exptl_transmission_factor_min 0.6413
_refine_diff_density_max 1.078
_refine_diff_density_min -1.663
_refine_diff_density_rms 0.113
_refine_ls_extinction_method none
_refine_ls_goodness_of_fit_ref 1.063
_refine_ls_hydrogen_treatment constr
_refine_ls_matrix_type full
_refine_ls_number_parameters 116
_refine_ls_number_reflns 1945
_refine_ls_number_restraints 0
_refine_ls_restrained_S_all 1.063
_refine_ls_R_factor_all 0.0401
_refine_ls_R_factor_gt 0.0372
_refine_ls_shift/su_max 0.000
_refine_ls_shift/su_mean 0.000
_refine_ls_structure_factor_coef Fsqd
_refine_ls_weighting_details 'w=1/[\s^2^(Fo^2^)+(0.0524P)^2^+10.1149P] where P=(Fo^2^+2Fc^2^)/3'
_refine_ls_weighting_scheme calc
_refine_ls_wR_factor_gt 0.0978
_refine_ls_wR_factor_ref 0.1004
_reflns_Friedel_coverage 0.000
_reflns_number_gt 1798
_reflns_number_total 1945
_reflns_threshold_expression 'I > 2\s(I)'
_cod_data_source_file d3dt03937d2.cif
_cod_data_source_block 221019_z928_0m
_cod_depositor_comments 'Adding full bibliography for 7715089--7715090.cif.'
_cod_database_code 7715090
_shelx_shelxl_version_number 2018/3
_shelx_space_group_comment
;
The symmetry employed for this shelxl refinement is uniquely defined
by the following loop, which should always be used as a source of
symmetry information in preference to the above space-group names.
They are only intended as comments.
;
_shelx_estimated_absorpt_t_max 0.717
_shelx_estimated_absorpt_t_min 0.670
_olex2_refinement_description
;
1. Others
 Sof(O1A)=0.5*(1-FVAR(2))
 Sof(O1)=0.5*FVAR(2)
2.a Riding coordinates:
 N1(H1A,H1B,H1C), N2(H2)
2.b Secondary CH2 refined with riding coordinates:
 C1(H1D,H1E), C2(H2A,H2B), C3(H3A,H3B), C4(H4A,H4B), C5(H5A,H5B)
;
_olex2_submission_special_instructions 'No special instructions were received'

loop_
_space_group_symop_operation_xyz
'x, y, z'
'-x, y, -z'
'x+1/2, y+1/2, z'
'-x+1/2, y+1/2, -z'
'-x, -y, -z'
'x, -y, z'
'-x+1/2, -y+1/2, -z'
'x+1/2, -y+1/2, z'

loop_
_atom_site_label
_atom_site_type_symbol
_atom_site_fract_x
_atom_site_fract_y
_atom_site_fract_z
_atom_site_U_iso_or_equiv
_atom_site_adp_type
_atom_site_occupancy
_atom_site_site_symmetry_order
_atom_site_calc_flag
_atom_site_refinement_flags_posn
_atom_site_refinement_flags_adp
_atom_site_refinement_flags_occupancy
_atom_site_disorder_assembly
_atom_site_disorder_group
Cl1 Cl -0.05938(11) 0.000000 0.13923(16) 0.0501(4) Uani 1 2 d S T P . .
Sn1 Sn -0.10277(3) 0.000000 0.35263(4) 0.04487(17) Uani 1 2 d S T P . .
Cl2 Cl -0.11444(6) 0.21836(8) 0.33993(9) 0.0416(2) Uani 1 1 d . . . . .
Cl3 Cl -0.26753(10) 0.000000 0.21280(14) 0.0457(3) Uani 1 2 d S T P . .
N1 N -0.4174(3) 0.1581(3) 0.3864(4) 0.0558(10) Uani 1 1 d . . . . .
H1A H -0.445741 0.112266 0.326596 0.067 Uiso 1 1 d R U . . .
H1B H -0.458521 0.198736 0.402576 0.067 Uiso 1 1 d R U . . .
H1C H -0.385251 0.124786 0.457086 0.067 Uiso 1 1 d R U . . .
C1 C -0.3555(3) 0.2222(3) 0.3412(4) 0.0414(9) Uani 1 1 d . . . . .
H1D H -0.305182 0.180188 0.335369 0.050 Uiso 1 1 calc R U . . .
H1E H -0.330405 0.277895 0.401137 0.050 Uiso 1 1 calc R U . . .
N2 N -0.28689(19) 0.2742(2) 0.1029(3) 0.0278(6) Uani 1 1 d . . . . .
H2 H -0.246838 0.230631 0.170727 0.033 Uiso 1 1 d R U . . .
C2 C -0.4078(2) 0.2668(3) 0.2119(4) 0.0375(8) Uani 1 1 d . . . . .
H2A H -0.458214 0.307814 0.219124 0.045 Uiso 1 1 calc R U . . .
H2B H -0.433354 0.210290 0.153604 0.045 Uiso 1 1 calc R U . . .
C3 C -0.3502(3) 0.3341(3) 0.1562(4) 0.0379(8) Uani 1 1 d . . . . .
H3A H -0.390643 0.376288 0.088724 0.046 Uiso 1 1 calc R U . . .
H3B H -0.313751 0.380658 0.221901 0.046 Uiso 1 1 calc R U . . .
C4 C -0.2285(2) 0.3492(3) 0.0605(4) 0.0344(8) Uani 1 1 d . . . . .
H4A H -0.194120 0.391740 0.132195 0.041 Uiso 1 1 calc R U . . .
H4B H -0.267585 0.394578 -0.004350 0.041 Uiso 1 1 calc R U . . .
C5 C -0.3368(2) 0.2060(3) -0.0078(3) 0.0326(8) Uani 1 1 d . . . . .
H5A H -0.378464 0.247880 -0.074313 0.039 Uiso 1 1 calc R U . . .
H5B H -0.372546 0.155259 0.019366 0.039 Uiso 1 1 calc R U . . .
Cl4 Cl -0.52855(16) 0.000000 0.1805(3) 0.1171(13) Uani 1 2 d S T P . .
Cl5 Cl -0.3062(5) 0.500000 0.4405(3) 0.217(3) Uani 1 2 d S T P . .
O1 O -0.3225(12) 0.000000 0.6097(9) 0.038(5) Uani 0.51(4) 2 d S T P A 1
O1A O -0.381(3) 0.000000 0.580(2) 0.108(8) Uani 0.49(4) 2 d S T P A 2

loop_
_atom_site_aniso_label
_atom_site_aniso_U_11
_atom_site_aniso_U_22
_atom_site_aniso_U_33
_atom_site_aniso_U_23
_atom_site_aniso_U_13
_atom_site_aniso_U_12
Cl1 0.0484(8) 0.0511(9) 0.0522(9) 0.000 0.0185(7) 0.000
Sn1 0.0480(3) 0.0414(3) 0.0319(2) 0.000 -0.00453(17) 0.000
Cl2 0.0400(5) 0.0424(5) 0.0372(5) -0.0021(4) 0.0059(4) -0.0035(4)
Cl3 0.0385(7) 0.0533(8) 0.0435(8) 0.000 0.0110(6) 0.000
N1 0.081(3) 0.043(2) 0.054(2) 0.0060(18) 0.037(2) 0.000(2)
C1 0.045(2) 0.042(2) 0.040(2) 0.0041(17) 0.0173(18) 0.0025(18)
N2 0.0281(14) 0.0289(15) 0.0258(14) 0.0024(11) 0.0083(11) 0.0006(12)
C2 0.0321(18) 0.046(2) 0.0361(19) 0.0006(17) 0.0140(15) 0.0047(17)
C3 0.042(2) 0.037(2) 0.039(2) 0.0021(17) 0.0192(17) 0.0070(17)
C4 0.0369(19) 0.0298(18) 0.0386(19) -0.0042(16) 0.0152(16) -0.0077(15)
C5 0.0282(16) 0.0358(19) 0.0325(18) -0.0032(15) 0.0085(14) -0.0067(15)
Cl4 0.0691(13) 0.0435(10) 0.174(3) 0.000 -0.0456(15) 0.000
Cl5 0.502(10) 0.0726(18) 0.0749(19) 0.000 0.093(4) 0.000
O1 0.058(9) 0.012(4) 0.023(5) 0.000 -0.016(4) 0.000
O1A 0.13(2) 0.037(6) 0.112(13) 0.000 -0.027(13) 0.000

loop_
_atom_type_symbol
_atom_type_description
_atom_type_scat_dispersion_real
_atom_type_scat_dispersion_imag
_atom_type_scat_source
C C 0.0033 0.0016 'International Tables Vol C Tables 4.2.6.8 and 6.1.1.4'
H H 0.0000 0.0000 'International Tables Vol C Tables 4.2.6.8 and 6.1.1.4'
Cl Cl 0.1484 0.1585 'International Tables Vol C Tables 4.2.6.8 and 6.1.1.4'
N N 0.0061 0.0033 'International Tables Vol C Tables 4.2.6.8 and 6.1.1.4'
O O 0.0106 0.0060 'International Tables Vol C Tables 4.2.6.8 and 6.1.1.4'
Sn Sn -0.6537 1.4246 'International Tables Vol C Tables 4.2.6.8 and 6.1.1.4'

loop_
_geom_angle_atom_site_label_1
_geom_angle_atom_site_label_2
_geom_angle_atom_site_label_3
_geom_angle
_geom_angle_site_symmetry_1
_geom_angle_site_symmetry_3
_geom_angle_publ_flag
Cl1 Sn1 Cl2 89.22(2) . 6 ?
Cl1 Sn1 Cl2 89.22(2) . . ?
Cl2 Sn1 Cl2 172.32(4) . 6 ?
Cl3 Sn1 Cl1 87.36(7) . . ?
Cl3 Sn1 Cl2 86.21(2) . . ?
Cl3 Sn1 Cl2 86.21(2) . 6 ?
H1A N1 H1B 109.5 . . ?
H1A N1 H1C 109.4 . . ?
H1B N1 H1C 109.5 . . ?
C1 N1 H1A 109.5 . . ?
C1 N1 H1B 109.3 . . ?
C1 N1 H1C 109.6 . . ?
N1 C1 H1D 109.8 . . ?
N1 C1 H1E 109.8 . . ?
N1 C1 C2 109.5(3) . . ?
H1D C1 H1E 108.2 . . ?
C2 C1 H1D 109.8 . . ?
C2 C1 H1E 109.8 . . ?
C3 N2 H2 108.6 . . ?
C4 N2 H2 108.5 . . ?
C4 N2 C3 109.2(3) . . ?
C5 N2 H2 108.6 . . ?
C5 N2 C3 113.3(3) . . ?
C5 N2 C4 108.6(3) . . ?
C1 C2 H2A 108.8 . . ?
C1 C2 H2B 108.8 . . ?
C1 C2 C3 113.9(3) . . ?
H2A C2 H2B 107.7 . . ?
C3 C2 H2A 108.8 . . ?
C3 C2 H2B 108.8 . . ?
N2 C3 C2 114.4(3) . . ?
N2 C3 H3A 108.7 . . ?
N2 C3 H3B 108.7 . . ?
C2 C3 H3A 108.7 . . ?
C2 C3 H3B 108.7 . . ?
H3A C3 H3B 107.6 . . ?
N2 C4 H4A 109.3 . . ?
N2 C4 H4B 109.3 . . ?
N2 C4 C5 111.7(3) . 7_455 ?
H4A C4 H4B 107.9 . . ?
C5 C4 H4A 109.3 7_455 . ?
C5 C4 H4B 109.3 7_455 . ?
N2 C5 C4 111.5(3) . 7_455 ?
N2 C5 H5A 109.3 . . ?
N2 C5 H5B 109.3 . . ?
C4 C5 H5A 109.3 7_455 . ?
C4 C5 H5B 109.3 7_455 . ?
H5A C5 H5B 108.0 . . ?

loop_
_geom_bond_atom_site_label_1
_geom_bond_atom_site_label_2
_geom_bond_distance
_geom_bond_site_symmetry_2
_geom_bond_publ_flag
Cl1 Sn1 2.677(2) . ?
Sn1 Cl2 2.8249(19) 6 ?
Sn1 Cl2 2.8249(19) . ?
Sn1 Cl3 2.5133(19) . ?
N1 H1A 0.8901 . ?
N1 H1B 0.8898 . ?
N1 H1C 0.8905 . ?
N1 C1 1.477(5) . ?
C1 H1D 0.9700 . ?
C1 H1E 0.9700 . ?
C1 C2 1.512(5) . ?
N2 H2 0.9800 . ?
N2 C3 1.518(4) . ?
N2 C4 1.505(4) . ?
N2 C5 1.503(4) . ?
C2 H2A 0.9700 . ?
C2 H2B 0.9700 . ?
C2 C3 1.519(5) . ?
C3 H3A 0.9700 . ?
C3 H3B 0.9700 . ?
C4 H4A 0.9700 . ?
C4 H4B 0.9700 . ?
C4 C5 1.508(5) 7_455 ?
C5 H5A 0.9700 . ?
C5 H5B 0.9700 . ?

loop_
_geom_torsion_atom_site_label_1
_geom_torsion_atom_site_label_2
_geom_torsion_atom_site_label_3
_geom_torsion_atom_site_label_4
_geom_torsion
_geom_torsion_site_symmetry_1
_geom_torsion_site_symmetry_2
_geom_torsion_site_symmetry_3
_geom_torsion_site_symmetry_4
_geom_torsion_publ_flag
N1 C1 C2 C3 -179.8(3) . . . . ?
C1 C2 C3 N2 76.0(4) . . . . ?
C3 N2 C4 C5 179.4(3) . . . 7_455 ?
C3 N2 C5 C4 178.0(3) . . . 7_455 ?
C4 N2 C3 C2 -175.5(3) . . . . ?
C4 N2 C5 C4 56.5(4) . . . 7_455 ?
C5 N2 C3 C2 63.4(4) . . . . ?
C5 N2 C4 C5 -56.6(4) . . . 7_455 ?
